data_4031039
loop_
_publ_author_name
'Degennaro, Leonardo'
'Pisano, Luisa'
'Parisi, Giovanna'
'Mansueto, Rosmara'
'Clarkson, Guy J.'
'Shipman, Michael'
'Luisi, Renzo'

_publ_section_title
;
 Nitrogen Stereodynamics and Complexation Phenomena as Key Factors in the
 Deprotonative Dynamic Resolution of Alkylideneaziridines: A Spectroscopic
 and Computational Study.
;
_journal_issue 12
_journal_name_full 'The Journal of organic chemistry'
_journal_page_first 6411
_journal_page_last 6418
_journal_paper_doi 10.1021/acs.joc.5b00848
_journal_volume 80
_journal_year 2015
_chemical_absolute_configuration rmad
_chemical_formula_moiety 'C25 H23 Cl2 N O'
_chemical_formula_sum 'C25 H23 Cl2 N O'
_chemical_formula_weight 424.34
_chemical_name_systematic
;
 ?
;
_space_group_crystal_system monoclinic
_space_group_IT_number 4
_space_group_name_Hall 'P 2yb'
_space_group_name_H-M_alt 'P 1 21 1'
_symmetry_space_group_name_Hall 'P 2yb'
_symmetry_space_group_name_H-M 'P 1 21 1'
_atom_sites_solution_hydrogens mixed
_atom_sites_solution_primary direct
_audit_creation_date 2014-09-15
_audit_creation_method
;
Olex2 1.2
(compiled 2014.08.28 svn.r2986 for OlexSys, GUI svn.r4874)
;
_audit_update_record
;
2015-03-05 deposited with the CCDC.
2015-04-17 downloaded from the CCDC.
;
_cell_angle_alpha 90
_cell_angle_beta 93.7987(12)
_cell_angle_gamma 90
_cell_formula_units_Z 2
_cell_length_a 6.11584(8)
_cell_length_b 7.91067(11)
_cell_length_c 22.5849(3)
_cell_measurement_reflns_used 6022
_cell_measurement_temperature 180(2)
_cell_measurement_theta_max 77.9000
_cell_measurement_theta_min 5.5800
_cell_volume 1090.27(3)
_computing_cell_refinement
;
CrysAlisPro, Agilent Technologies,
Version 1.171.37.33 (release 27-03-2014 CrysAlis171 .NET)
(compiled Mar 27 2014,17:12:48)
;
_computing_data_collection
;
CrysAlisPro, Agilent Technologies,
Version 1.171.37.33 (release 27-03-2014 CrysAlis171 .NET)
(compiled Mar 27 2014,17:12:48)
;
_computing_data_reduction
;
CrysAlisPro, Agilent Technologies,
Version 1.171.37.33 (release 27-03-2014 CrysAlis171 .NET)
(compiled Mar 27 2014,17:12:48)
;
_computing_molecular_graphics 'Olex2 (Dolomanov et al., 2009)'
_computing_publication_material 'Olex2 (Dolomanov et al., 2009)'
_computing_structure_refinement 'ShelXL (Sheldrick, 2008)'
_computing_structure_solution 'XS (Sheldrick, 2008)'
_diffrn_ambient_temperature 180(2)
_diffrn_detector 'CCD plate'
_diffrn_detector_area_resol_mean 5.1417
_diffrn_detector_type Ruby
_diffrn_measured_fraction_theta_full 0.998
_diffrn_measured_fraction_theta_max 0.980
_diffrn_measurement_details
;
  1 omega  -83.00   26.00   1.0000   10.0000
omega____ theta____ kappa____ phi______ frames
    -      -41.7109   19.0000   90.0000 109

  2 omega  -22.00   33.00   1.0000   10.0000
omega____ theta____ kappa____ phi______ frames
    -      -41.7109   38.0000  120.0000 55

  3 omega  -48.00   25.00   1.0000   10.0000
omega____ theta____ kappa____ phi______ frames
    -      -41.7109   38.0000  -30.0000 73

  4 omega   46.00   87.00   1.0000   10.0000
omega____ theta____ kappa____ phi______ frames
    -       41.7109 -123.0000   53.0000 41

  5 omega   49.00   83.00   1.0000   10.0000
omega____ theta____ kappa____ phi______ frames
    -       41.7109 -125.0000 -120.0000 34

  6 omega   19.00   46.00   1.0000   10.0000
omega____ theta____ kappa____ phi______ frames
    -       41.7109 -125.0000 -120.0000 27

  7 omega   89.00  177.00   1.0000   40.0000
omega____ theta____ kappa____ phi______ frames
    -      114.0000   45.0000    0.0000 88

  8 omega  108.00  174.00   1.0000   40.0000
omega____ theta____ kappa____ phi______ frames
    -      114.0000   45.0000 -150.0000 66

  9 omega   41.00   98.00   1.0000   40.0000
omega____ theta____ kappa____ phi______ frames
    -      114.0000  -45.0000 -150.0000 57

 10 omega   47.00  147.00   1.0000   40.0000
omega____ theta____ kappa____ phi______ frames
    -      114.0000  -77.0000   30.0000 100

 11 omega   31.00  109.00   1.0000   40.0000
omega____ theta____ kappa____ phi______ frames
    -      114.0000  -94.0000  -30.0000 78

 12 omega   36.00  105.00   1.0000   40.0000
omega____ theta____ kappa____ phi______ frames
    -      114.0000  -94.0000 -120.0000 69

 13 omega  100.00  132.00   1.0000   40.0000
omega____ theta____ kappa____ phi______ frames
    -      114.0000  111.0000   30.0000 32

 14 omega   90.00  139.00   1.0000   40.0000
omega____ theta____ kappa____ phi______ frames
    -      114.0000   61.0000 -120.0000 49

 15 omega   41.00   95.00   1.0000   40.0000
omega____ theta____ kappa____ phi______ frames
    -      114.0000  -45.0000  -60.0000 54

 16 omega   46.00  132.00   1.0000   40.0000
omega____ theta____ kappa____ phi______ frames
    -      114.0000 -149.0000 -110.0000 86

 17 omega   38.00   88.00   1.0000   40.0000
omega____ theta____ kappa____ phi______ frames
    -      114.0000  -30.0000   30.0000 50
;
_diffrn_measurement_device 'four-circle diffractometer'
_diffrn_measurement_device_type 'Xcalibur, Ruby, Gemini'
_diffrn_measurement_method '\w scans'
_diffrn_orient_matrix_UB_11 -0.1338835000
_diffrn_orient_matrix_UB_12 0.0110350000
_diffrn_orient_matrix_UB_13 -0.0601137000
_diffrn_orient_matrix_UB_21 -0.0266482000
_diffrn_orient_matrix_UB_22 -0.1936375000
_diffrn_orient_matrix_UB_23 -0.0005414000
_diffrn_orient_matrix_UB_31 -0.2123604000
_diffrn_orient_matrix_UB_32 0.0173383000
_diffrn_orient_matrix_UB_33 0.0325656000
_diffrn_radiation_monochromator graphite
_diffrn_radiation_probe x-ray
_diffrn_radiation_type CuK\a
_diffrn_radiation_wavelength 1.54184
_diffrn_reflns_av_R_equivalents 0.0287
_diffrn_reflns_av_unetI/netI 0.0319
_diffrn_reflns_laue_measured_fraction_full 0.998
_diffrn_reflns_laue_measured_fraction_max 0.980
_diffrn_reflns_limit_h_max 6
_diffrn_reflns_limit_h_min -7
_diffrn_reflns_limit_k_max 9
_diffrn_reflns_limit_k_min -9
_diffrn_reflns_limit_l_max 28
_diffrn_reflns_limit_l_min -27
_diffrn_reflns_number 7141
_diffrn_reflns_point_group_measured_fraction_full 0.993
_diffrn_reflns_point_group_measured_fraction_max 0.961
_diffrn_reflns_theta_full 67.684
_diffrn_reflns_theta_max 78.206
_diffrn_reflns_theta_min 5.891
_diffrn_source 'Enhance (Cu) X-ray Source'
_exptl_absorpt_coefficient_mu 2.792
_exptl_absorpt_correction_T_max 1.00000
_exptl_absorpt_correction_T_min 0.35240
_exptl_absorpt_correction_type multi-scan
_exptl_absorpt_process_details
;
CrysAlisPro, Agilent Technologies,
Version 1.171.37.33 (release 27-03-2014 CrysAlis171 .NET)
(compiled Mar 27 2014,17:12:48)
Empirical absorption correction using spherical harmonics,
 implemented in SCALE3 ABSPACK scaling algorithm.
Empirical absorption correction using spherical harmonics,
 implemented in SCALE3 ABSPACK scaling algorithm.
;
_exptl_crystal_colour colourless
_exptl_crystal_colour_primary colourless
_exptl_crystal_density_diffrn 1.293
_exptl_crystal_description block
_exptl_crystal_F_000 444
_exptl_crystal_size_max 0.36
_exptl_crystal_size_mid 0.2
_exptl_crystal_size_min 0.14
_refine_diff_density_max 0.335
_refine_diff_density_min -0.174
_refine_diff_density_rms 0.044
_refine_ls_abs_structure_details
;
 Flack x determined using 1996 quotients [(I+)-(I-)]/[(I+)+(I-)]
 (Parsons, Flack and Wagner, Acta Cryst. B69 (2013) 249-259).

Flack parameter refined to 0.003(5) so you can be confident in the 
assignment of the chirality but the molecule already contains an 
known chiral centre unchanging during the synthesis 
;
_refine_ls_abs_structure_Flack 0.003(5)
_refine_ls_extinction_method none
_refine_ls_goodness_of_fit_ref 1.038
_refine_ls_hydrogen_treatment mixed
_refine_ls_matrix_type full
_refine_ls_number_parameters 267
_refine_ls_number_reflns 4487
_refine_ls_number_restraints 1
_refine_ls_restrained_S_all 1.038
_refine_ls_R_factor_all 0.0338
_refine_ls_R_factor_gt 0.0336
_refine_ls_shift/su_max 0.000
_refine_ls_shift/su_mean 0.000
_refine_ls_structure_factor_coef Fsqd
_refine_ls_weighting_details 'w=1/[\s^2^(Fo^2^)+(0.0631P)^2^+0.0819P] where P=(Fo^2^+2Fc^2^)/3'
_refine_ls_weighting_scheme calc
_refine_ls_wR_factor_gt 0.0890
_refine_ls_wR_factor_ref 0.0892
_reflns_Friedel_coverage 0.826
_reflns_friedel_fraction_full 0.987
_reflns_friedel_fraction_max 0.940
_reflns_number_gt 4451
_reflns_number_total 4487
_reflns_threshold_expression 'I > 2\s(I)'
_cod_data_source_file jo5b00848_si_002.cif
_cod_data_source_block rr2
_cod_depositor_comments 'Adding full bibliography for 4031038--4031039.cif.'
_cod_original_cell_volume 1090.27(2)
_cod_database_code 4031039
_shelxl_version_number 2014-2
_chemical_oxdiff_formula 'C20 H20 N2 O2 Cl2'
_shelx_space_group_comment
;
The symmetry employed for this shelxl refinement is uniquely defined
by the following loop, which should always be used as a source of
symmetry information in preference to the above space-group names.
They are only intended as comments.
;
_reflns_odcompleteness_completeness 99.74
_reflns_odcompleteness_iscentric 1
_reflns_odcompleteness_theta 72.42
_olex2_refinement_description
;
1. Fixed Uiso
 At 1.5 times of:
  All C(H,H,H) groups, H20 of C26
 At 1.2 times of:
  H6 of C6, H4 of C4, H2 of C2, H18 of C18, H17 of C17, H15 of C15, H14 of
  C14, H13 of C13, H12 of C12, H11 of C11, H10 of C10, H9 of C9, H26 of C26,
  H25 of C25, H23 of C23, H22 of C22
2.a Ternary CH refined with riding coordinates:
 C4(H4), C6(H6)
2.b Aromatic/amide H refined with riding coordinates:
 C2(H2), C9(H9), C10(H10), C11(H11), C12(H12), C13(H13), C14(H14), C15(H15),
 C17(H17), C18(H18), C22(H22), C23(H23), C25(H25), C26(H26)
2.c Idealised Me refined as rotating group:
 C1(H1A,H1B,H1C), C7(H7A,H7B,H7C)
;
_olex2_submission_special_instructions 'No special instructions were received'

loop_
_space_group_symop_operation_xyz
'x, y, z'
'-x, y+1/2, -z'

loop_
_atom_site_label
_atom_site_type_symbol
_atom_site_fract_x
_atom_site_fract_y
_atom_site_fract_z
_atom_site_U_iso_or_equiv
_atom_site_adp_type
_atom_site_occupancy
_atom_site_site_symmetry_order
_atom_site_calc_flag
_atom_site_refinement_flags_posn
C1 C 0.4905(5) 0.4339(4) 0.94218(10) 0.0526(6) Uani 1 1 d .
H1A H 0.3496 0.3937 0.9243 0.079 Uiso 1 1 calc GR
H1B H 0.4659 0.5311 0.9678 0.079 Uiso 1 1 calc GR
H1C H 0.5617 0.3430 0.9658 0.079 Uiso 1 1 calc GR
C2 C 0.6343(4) 0.4856(3) 0.89424(10) 0.0400(4) Uani 1 1 d .
H2 H 0.7729 0.5342 0.9054 0.048 Uiso 1 1 calc R
C3 C 0.5784(3) 0.4670(2) 0.83736(9) 0.0319(4) Uani 1 1 d .
C4 C 0.4237(3) 0.4247(2) 0.78808(8) 0.0292(4) Uani 1 1 d .
H4 H 0.2974 0.5036 0.7803 0.035 Uiso 1 1 calc R
N5 N 0.6486(3) 0.4952(2) 0.77983(7) 0.0305(3) Uani 1 1 d .
C6 C 0.6606(3) 0.6766(3) 0.76227(9) 0.0352(4) Uani 1 1 d .
H6 H 0.5364 0.7381 0.7793 0.042 Uiso 1 1 calc R
C7 C 0.8736(4) 0.7479(3) 0.79003(11) 0.0488(5) Uani 1 1 d .
H7A H 0.8834 0.7249 0.8328 0.073 Uiso 1 1 calc GR
H7B H 0.8776 0.8702 0.7834 0.073 Uiso 1 1 calc GR
H7C H 0.9974 0.6945 0.7719 0.073 Uiso 1 1 calc GR
C8 C 0.6372(3) 0.6946(3) 0.69567(9) 0.0346(4) Uani 1 1 d .
C9 C 0.4645(4) 0.7857(3) 0.66910(12) 0.0455(5) Uani 1 1 d .
H9 H 0.3600 0.8358 0.6930 0.055 Uiso 1 1 calc R
C10 C 0.4422(5) 0.8048(4) 0.60779(13) 0.0585(6) Uani 1 1 d .
H10 H 0.3239 0.8688 0.5900 0.070 Uiso 1 1 calc R
C11 C 0.5911(5) 0.7312(4) 0.57299(12) 0.0608(7) Uani 1 1 d .
H11 H 0.5748 0.7431 0.5311 0.073 Uiso 1 1 calc R
C12 C 0.7652(5) 0.6396(4) 0.59888(12) 0.0568(7) Uani 1 1 d .
H12 H 0.8688 0.5895 0.5747 0.068 Uiso 1 1 calc R
C13 C 0.7886(4) 0.6209(3) 0.65998(11) 0.0436(5) Uani 1 1 d .
H13 H 0.9080 0.5577 0.6776 0.052 Uiso 1 1 calc R
C14 C 0.3872(3) 0.0140(3) 0.84860(9) 0.0325(4) Uani 1 1 d .
H14 H 0.5251 -0.0228 0.8364 0.039 Uiso 1 1 calc R
C15 C 0.2944(4) -0.0678(3) 0.89532(9) 0.0373(4) Uani 1 1 d .
H15 H 0.3670 -0.1608 0.9147 0.045 Uiso 1 1 calc R
C16 C 0.0948(3) -0.0118(3) 0.91318(9) 0.0359(4) Uani 1 1 d .
Cl16 Cl -0.02889(10) -0.11785(9) 0.96976(2) 0.05357(17) Uani 1 1 d .
C17 C -0.0116(3) 0.1258(3) 0.88611(9) 0.0355(4) Uani 1 1 d .
H17 H -0.1466 0.1649 0.8995 0.043 Uiso 1 1 calc R
C18 C 0.0823(3) 0.2053(3) 0.83930(8) 0.0321(4) Uani 1 1 d .
H18 H 0.0102 0.2992 0.8205 0.039 Uiso 1 1 calc R
C19 C 0.2816(3) 0.1490(2) 0.81939(8) 0.0282(3) Uani 1 1 d .
C20 C 0.3866(3) 0.2390(2) 0.76889(8) 0.0284(4) Uani 1 1 d .
O20 O 0.5938(2) 0.16256(18) 0.76119(7) 0.0339(3) Uani 1 1 d .
C21 C 0.2498(3) 0.2304(2) 0.70936(8) 0.0301(4) Uani 1 1 d .
C22 C 0.0603(3) 0.1347(3) 0.70078(9) 0.0353(4) Uani 1 1 d .
H22 H 0.0074 0.0749 0.7334 0.042 Uiso 1 1 calc R
C23 C -0.0544(4) 0.1239(3) 0.64563(10) 0.0410(5) Uani 1 1 d .
H23 H -0.1842 0.0581 0.6406 0.049 Uiso 1 1 calc R
C24 C 0.0236(4) 0.2104(3) 0.59854(9) 0.0408(4) Uani 1 1 d .
Cl24 Cl -0.11911(12) 0.19937(11) 0.52935(2) 0.0626(2) Uani 1 1 d .
C25 C 0.2118(4) 0.3073(3) 0.60529(10) 0.0472(5) Uani 1 1 d .
H25 H 0.2636 0.3666 0.5724 0.057 Uiso 1 1 calc R
C26 C 0.3241(4) 0.3167(3) 0.66063(10) 0.0422(5) Uani 1 1 d .
H26 H 0.4536 0.3830 0.6654 0.051 Uiso 1 1 calc R
H20 H 0.681(7) 0.241(5) 0.7554(18) 0.063 Uiso 1 1 d R

loop_
_atom_site_aniso_label
_atom_site_aniso_U_11
_atom_site_aniso_U_22
_atom_site_aniso_U_33
_atom_site_aniso_U_23
_atom_site_aniso_U_13
_atom_site_aniso_U_12
C1 0.0610(14) 0.0672(15) 0.0297(10) -0.0019(10) 0.0041(10) -0.0102(12)
C2 0.0419(10) 0.0444(11) 0.0330(10) -0.0020(8) -0.0012(8) -0.0055(9)
C3 0.0292(8) 0.0329(9) 0.0336(9) -0.0014(7) 0.0028(7) -0.0010(7)
C4 0.0250(8) 0.0333(9) 0.0294(8) -0.0021(7) 0.0020(6) 0.0011(6)
N5 0.0282(7) 0.0318(8) 0.0312(8) -0.0009(6) 0.0010(6) -0.0021(6)
C6 0.0403(10) 0.0300(9) 0.0358(10) -0.0010(7) 0.0062(7) -0.0013(8)
C7 0.0577(13) 0.0437(12) 0.0441(12) 0.0020(9) -0.0031(10) -0.0166(10)
C8 0.0370(9) 0.0318(9) 0.0354(9) 0.0008(7) 0.0046(7) -0.0029(7)
C9 0.0435(11) 0.0423(11) 0.0505(13) -0.0001(9) 0.0024(9) 0.0044(9)
C10 0.0603(14) 0.0613(15) 0.0516(15) 0.0096(12) -0.0136(12) 0.0027(12)
C11 0.0743(17) 0.0720(18) 0.0354(11) 0.0067(12) -0.0024(11) -0.0111(15)
C12 0.0630(15) 0.0666(17) 0.0429(13) -0.0005(11) 0.0186(11) -0.0042(13)
C13 0.0422(10) 0.0477(12) 0.0419(11) 0.0022(9) 0.0093(9) 0.0016(9)
C14 0.0297(8) 0.0352(9) 0.0326(9) -0.0030(7) 0.0002(7) 0.0018(7)
C15 0.0392(10) 0.0394(10) 0.0328(9) 0.0021(8) -0.0014(8) 0.0017(8)
C16 0.0379(9) 0.0422(10) 0.0274(9) 0.0002(8) 0.0013(7) -0.0082(8)
Cl16 0.0563(3) 0.0663(4) 0.0392(3) 0.0115(2) 0.0114(2) -0.0101(3)
C17 0.0275(8) 0.0470(11) 0.0322(9) -0.0038(8) 0.0039(7) -0.0018(7)
C18 0.0248(8) 0.0379(9) 0.0335(9) 0.0007(7) 0.0009(6) 0.0016(7)
C19 0.0236(7) 0.0334(8) 0.0273(8) -0.0032(6) 0.0004(6) -0.0012(6)
C20 0.0211(7) 0.0338(9) 0.0303(9) -0.0023(7) 0.0026(6) 0.0006(6)
O20 0.0229(6) 0.0355(7) 0.0437(7) -0.0032(6) 0.0062(5) 0.0014(5)
C21 0.0262(8) 0.0351(9) 0.0292(8) -0.0038(7) 0.0049(6) 0.0016(7)
C22 0.0299(9) 0.0426(10) 0.0334(10) 0.0011(8) 0.0023(7) -0.0044(7)
C23 0.0334(9) 0.0514(12) 0.0378(10) -0.0048(9) 0.0000(8) -0.0061(8)
C24 0.0426(10) 0.0528(12) 0.0263(9) -0.0058(9) -0.0023(7) 0.0019(9)
Cl24 0.0683(4) 0.0877(5) 0.0302(3) -0.0061(3) -0.0099(2) -0.0068(3)
C25 0.0559(13) 0.0566(13) 0.0298(10) -0.0006(9) 0.0075(9) -0.0115(11)
C26 0.0421(10) 0.0516(12) 0.0333(10) -0.0027(9) 0.0071(8) -0.0151(9)

loop_
_atom_type_symbol
_atom_type_description
_atom_type_scat_dispersion_real
_atom_type_scat_dispersion_imag
_atom_type_scat_source
C C 0.0181 0.0091 'International Tables Vol C Tables 4.2.6.8 and 6.1.1.4'
H H 0.0000 0.0000 'International Tables Vol C Tables 4.2.6.8 and 6.1.1.4'
Cl Cl 0.3639 0.7018 'International Tables Vol C Tables 4.2.6.8 and 6.1.1.4'
N N 0.0311 0.0180 'International Tables Vol C Tables 4.2.6.8 and 6.1.1.4'
O O 0.0492 0.0322 'International Tables Vol C Tables 4.2.6.8 and 6.1.1.4'

loop_
_geom_angle_atom_site_label_1
_geom_angle_atom_site_label_2
_geom_angle_atom_site_label_3
_geom_angle
H1A C1 H1B 109.5
H1A C1 H1C 109.5
H1B C1 H1C 109.5
C2 C1 H1A 109.5
C2 C1 H1B 109.5
C2 C1 H1C 109.5
C1 C2 H2 118.4
C3 C2 C1 123.3(2)
C3 C2 H2 118.4
C2 C3 C4 152.70(19)
C2 C3 N5 143.64(19)
N5 C3 C4 63.49(13)
C3 C4 H4 116.6
C3 C4 N5 57.01(12)
C3 C4 C20 120.74(16)
N5 C4 H4 116.6
N5 C4 C20 115.84(14)
C20 C4 H4 116.6
C3 N5 C4 59.50(12)
C3 N5 C6 114.81(16)
C6 N5 C4 116.77(15)
N5 C6 H6 108.3
N5 C6 C7 107.69(18)
N5 C6 C8 110.66(16)
C7 C6 H6 108.3
C8 C6 H6 108.3
C8 C6 C7 113.55(18)
C6 C7 H7A 109.5
C6 C7 H7B 109.5
C6 C7 H7C 109.5
H7A C7 H7B 109.5
H7A C7 H7C 109.5
H7B C7 H7C 109.5
C9 C8 C6 120.11(19)
C9 C8 C13 119.0(2)
C13 C8 C6 120.92(19)
C8 C9 H9 119.6
C8 C9 C10 120.7(2)
C10 C9 H9 119.6
C9 C10 H10 120.0
C11 C10 C9 120.0(3)
C11 C10 H10 120.0
C10 C11 H11 120.0
C10 C11 C12 120.1(2)
C12 C11 H11 120.0
C11 C12 H12 119.9
C11 C12 C13 120.1(3)
C13 C12 H12 119.9
C8 C13 H13 119.9
C12 C13 C8 120.1(2)
C12 C13 H13 119.9
C15 C14 H14 119.4
C15 C14 C19 121.14(18)
C19 C14 H14 119.4
C14 C15 H15 120.5
C16 C15 C14 118.96(19)
C16 C15 H15 120.5
C15 C16 Cl16 119.60(17)
C15 C16 C17 121.29(19)
C17 C16 Cl16 119.10(16)
C16 C17 H17 120.5
C18 C17 C16 119.04(18)
C18 C17 H17 120.5
C17 C18 H18 119.5
C17 C18 C19 120.93(18)
C19 C18 H18 119.5
C14 C19 C18 118.59(18)
C14 C19 C20 120.55(16)
C18 C19 C20 120.79(17)
C19 C20 C4 107.22(14)
C19 C20 C21 113.72(14)
O20 C20 C4 108.82(14)
O20 C20 C19 108.41(15)
O20 C20 C21 108.13(14)
C21 C20 C4 110.43(15)
C20 O20 H20 107(3)
C22 C21 C20 123.21(17)
C22 C21 C26 117.98(18)
C26 C21 C20 118.74(17)
C21 C22 H22 119.2
C21 C22 C23 121.70(19)
C23 C22 H22 119.2
C22 C23 H23 120.6
C24 C23 C22 118.80(19)
C24 C23 H23 120.6
C23 C24 Cl24 119.33(18)
C23 C24 C25 121.3(2)
C25 C24 Cl24 119.40(18)
C24 C25 H25 120.4
C24 C25 C26 119.2(2)
C26 C25 H25 120.4
C21 C26 H26 119.5
C25 C26 C21 121.1(2)
C25 C26 H26 119.5

loop_
_geom_bond_atom_site_label_1
_geom_bond_atom_site_label_2
_geom_bond_distance
C1 H1A 0.9800
C1 H1B 0.9800
C1 H1C 0.9800
C1 C2 1.496(3)
C2 H2 0.9500
C2 C3 1.315(3)
C3 C4 1.451(3)
C3 N5 1.413(3)
C4 H4 1.0000
C4 N5 1.507(2)
C4 C20 1.544(3)
N5 C6 1.492(2)
C6 H6 1.0000
C6 C7 1.516(3)
C6 C8 1.508(3)
C7 H7A 0.9800
C7 H7B 0.9800
C7 H7C 0.9800
C8 C9 1.382(3)
C8 C13 1.395(3)
C9 H9 0.9500
C9 C10 1.391(4)
C10 H10 0.9500
C10 C11 1.371(5)
C11 H11 0.9500
C11 C12 1.385(5)
C12 H12 0.9500
C12 C13 1.386(4)
C13 H13 0.9500
C14 H14 0.9500
C14 C15 1.391(3)
C14 C19 1.392(3)
C15 H15 0.9500
C15 C16 1.383(3)
C16 Cl16 1.743(2)
C16 C17 1.389(3)
C17 H17 0.9500
C17 C18 1.387(3)
C18 H18 0.9500
C18 C19 1.400(3)
C19 C20 1.522(2)
C20 O20 1.425(2)
C20 C21 1.537(2)
O20 H20 0.84(4)
C21 C22 1.387(3)
C21 C26 1.397(3)
C22 H22 0.9500
C22 C23 1.391(3)
C23 H23 0.9500
C23 C24 1.376(3)
C24 Cl24 1.741(2)
C24 C25 1.383(4)
C25 H25 0.9500
C25 C26 1.388(3)
C26 H26 0.9500

loop_
_geom_hbond_atom_site_label_D
_geom_hbond_atom_site_label_H
_geom_hbond_atom_site_label_A
_geom_hbond_distance_DH
_geom_hbond_distance_HA
_geom_hbond_distance_DA
_geom_hbond_angle_DHA
O20 H20 N5 0.84(4) 2.10(4) 2.682(2) 127(3)
